data_2224077
loop_
_publ_author_name
'Znovjyak, Kateryna O.'
'Ovchynnikov, Vladimir A.'
'Sliva, Tetyana Yu.'
'Shishkina, Svitlana V.'
'Amirkhanov, Vladimir M.'

_publ_section_title
;
 <i>N</i>-{Bis[methyl(phenyl)amino]phosphoryl}-2,2,2-trichloroacetamide
;
_journal_coeditor_code XU2626
_journal_issue 11
_journal_name_full 'Acta Crystallographica Section E'
_journal_page_first o2812
_journal_paper_doi 10.1107/S1600536809042391
_journal_volume 65
_journal_year 2009
_chemical_formula_iupac 'C16 H17 Cl3 N3 O2 P'
_chemical_formula_moiety 'C16 H17 Cl3 N3 O2 P'
_chemical_formula_sum 'C16 H17 Cl3 N3 O2 P'
_chemical_formula_weight 420.65
_chemical_name_systematic
;
<i>N</i>-{Bis[methyl(phenyl)amino]phosphoryl}-2,2,2-trichloroacetamide
;
_space_group_IT_number 14
_symmetry_cell_setting monoclinic
_symmetry_space_group_name_Hall '-P 2yn'
_symmetry_space_group_name_H-M 'P 1 21/n 1'
_atom_sites_solution_hydrogens geom
_atom_sites_solution_primary direct
_atom_sites_solution_secondary difmap
_audit_creation_method SHELXL-97
_cell_angle_alpha 90.00
_cell_angle_beta 93.345(6)
_cell_angle_gamma 90.00
_cell_formula_units_Z 8
_cell_length_a 12.8226(10)
_cell_length_b 19.5161(15)
_cell_length_c 15.1132(12)
_cell_measurement_reflns_used 51957
_cell_measurement_temperature 293(2)
_cell_measurement_theta_max 32.19
_cell_measurement_theta_min 2.62
_cell_volume 3775.6(5)
_computing_cell_refinement
;
CrysAlis RED (Oxford Diffraction, 2006)
;
_computing_data_collection
;
CrysAlis CCD (Oxford Diffraction, 2006)
;
_computing_data_reduction
;
CrysAlis RED (Oxford Diffraction, 2006)
;
_computing_molecular_graphics 'ORTEP-3 for Windows (Farrugia, 1997)'
_computing_publication_material 'WinGX (Farrugia, 1999)'
_computing_structure_refinement 'SHELXL97 (Sheldrick, 2008)'
_computing_structure_solution 'SHELXS97 (Sheldrick, 2008)'
_diffrn_ambient_temperature 293(2)
_diffrn_detector_area_resol_mean 16.1827
_diffrn_measured_fraction_theta_full 0.941
_diffrn_measured_fraction_theta_max 0.941
_diffrn_measurement_device_type 'Oxford Diffraction Xcalibur3'
_diffrn_measurement_method \w
_diffrn_radiation_monochromator graphite
_diffrn_radiation_source 'Enhance (Mo) X-ray Source'
_diffrn_radiation_type MoK\a
_diffrn_radiation_wavelength 0.71073
_diffrn_reflns_av_R_equivalents 0.0857
_diffrn_reflns_av_sigmaI/netI 0.0677
_diffrn_reflns_limit_h_max 16
_diffrn_reflns_limit_h_min -16
_diffrn_reflns_limit_k_max 25
_diffrn_reflns_limit_k_min -25
_diffrn_reflns_limit_l_max 19
_diffrn_reflns_limit_l_min -19
_diffrn_reflns_number 37663
_diffrn_reflns_theta_full 27.50
_diffrn_reflns_theta_max 27.50
_diffrn_reflns_theta_min 2.62
_diffrn_standards_number 0
_exptl_absorpt_coefficient_mu 0.585
_exptl_absorpt_correction_T_max 0.9713
_exptl_absorpt_correction_T_min 0.7996
_exptl_absorpt_correction_type multi-scan
_exptl_absorpt_process_details '(CrysAlis RED; Oxford Diffraction, 2006)'
_exptl_crystal_colour colourless
_exptl_crystal_density_diffrn 1.480
_exptl_crystal_density_method 'not measured'
_exptl_crystal_description plate
_exptl_crystal_F_000 1728
_exptl_crystal_size_max 0.40
_exptl_crystal_size_mid 0.20
_exptl_crystal_size_min 0.05
_refine_diff_density_max 0.504
_refine_diff_density_min -0.503
_refine_ls_extinction_method none
_refine_ls_goodness_of_fit_ref 1.157
_refine_ls_hydrogen_treatment constr
_refine_ls_matrix_type full
_refine_ls_number_parameters 451
_refine_ls_number_reflns 8168
_refine_ls_number_restraints 0
_refine_ls_restrained_S_all 1.157
_refine_ls_R_factor_all 0.1222
_refine_ls_R_factor_gt 0.0944
_refine_ls_shift/su_max 0.002
_refine_ls_shift/su_mean 0.000
_refine_ls_structure_factor_coef Fsqd
_refine_ls_weighting_details 'calc w=1/[\s^2^(Fo^2^)+(0.0501P)^2^+9.3908P] where P=(Fo^2^+2Fc^2^)/3'
_refine_ls_weighting_scheme calc
_refine_ls_wR_factor_gt 0.1579
_refine_ls_wR_factor_ref 0.1737
_reflns_number_gt 6768
_reflns_number_total 8168
_reflns_threshold_expression I>2\s(I)
_cod_data_source_file xu2626.cif
_cod_data_source_block I
_cod_original_sg_symbol_H-M 'P 21/n'
_cod_database_code 2224077
_cod_database_fobs_code 2224077

loop_
_symmetry_equiv_pos_as_xyz
'x, y, z'
'-x+1/2, y+1/2, -z+1/2'
'-x, -y, -z'
'x-1/2, -y-1/2, z-1/2'

loop_
_atom_site_type_symbol
_atom_site_label
_atom_site_fract_x
_atom_site_fract_y
_atom_site_fract_z
_atom_site_U_iso_or_equiv
_atom_site_adp_type
_atom_site_calc_flag
_atom_site_refinement_flags
_atom_site_occupancy
_atom_site_disorder_assembly
_atom_site_disorder_group
P P1 0.33568(8) 0.18559(6) 0.59326(7) 0.0137(2) Uani d . 1 . .
Cl Cl11 0.48523(10) 0.22113(6) 0.87366(7) 0.0261(3) Uani d . 1 . .
Cl Cl12 0.34981(12) 0.11928(8) 0.94348(8) 0.0370(3) Uani d . 1 . .
Cl Cl13 0.51399(12) 0.07733(7) 0.83310(9) 0.0365(3) Uani d . 1 . .
O O11 0.4195(2) 0.20901(16) 0.53685(19) 0.0171(7) Uani d . 1 . .
N N12 0.2449(3) 0.24477(19) 0.6008(3) 0.0168(8) Uani d . 1 . .
N N13 0.2727(3) 0.1149(2) 0.5658(2) 0.0183(8) Uani d . 1 . .
N N11 0.3948(3) 0.1685(2) 0.6933(2) 0.0183(8) Uani d . 1 . .
H H11B 0.4617 0.1718 0.6983 0.022 Uiso calc R 1 . .
C C131 0.2676(3) 0.3157(2) 0.5929(3) 0.0154(9) Uani d . 1 . .
C C12 0.4208(4) 0.1426(2) 0.8517(3) 0.0197(10) Uani d . 1 . .
C C141 0.1944(3) 0.1152(2) 0.4930(3) 0.0179(9) Uani d . 1 . .
C C142 0.2132(4) 0.1471(2) 0.4134(3) 0.0209(10) Uani d . 1 . .
H H14A 0.2771 0.1681 0.4056 0.025 Uiso calc R 1 . .
C C132 0.3617(3) 0.3435(2) 0.6318(3) 0.0185(10) Uani d . 1 . .
H H13A 0.4117 0.3149 0.6595 0.022 Uiso calc R 1 . .
O O12 0.2530(3) 0.1401(2) 0.7707(2) 0.0311(9) Uani d . 1 . .
C C11 0.3452(4) 0.1500(2) 0.7667(3) 0.0195(10) Uani d . 1 . .
C C146 0.0988(4) 0.0838(2) 0.5038(3) 0.0216(10) Uani d . 1 . .
H H14B 0.0869 0.0622 0.5571 0.026 Uiso calc R 1 . .
C C13 0.1359(3) 0.2280(2) 0.6205(3) 0.0192(10) Uani d . 1 . .
H H13B 0.0955 0.2693 0.6215 0.029 Uiso calc R 1 . .
H H13C 0.1355 0.2058 0.6771 0.029 Uiso calc R 1 . .
H H13D 0.1062 0.1979 0.5755 0.029 Uiso calc R 1 . .
C C133 0.3785(4) 0.4132(3) 0.6281(3) 0.0247(11) Uani d . 1 . .
H H13E 0.4402 0.4315 0.6535 0.030 Uiso calc R 1 . .
C C145 0.0208(4) 0.0844(2) 0.4363(3) 0.0254(11) Uani d . 1 . .
H H14C -0.0435 0.0639 0.4442 0.030 Uiso calc R 1 . .
C C144 0.0408(4) 0.1166(3) 0.3554(3) 0.0282(12) Uani d . 1 . .
H H14D -0.0101 0.1169 0.3089 0.034 Uiso calc R 1 . .
C C136 0.1951(4) 0.3596(3) 0.5512(3) 0.0247(11) Uani d . 1 . .
H H13F 0.1332 0.3418 0.5255 0.030 Uiso calc R 1 . .
C C134 0.3039(4) 0.4568(3) 0.5869(3) 0.0280(11) Uani d . 1 . .
H H13G 0.3150 0.5039 0.5860 0.034 Uiso calc R 1 . .
C C135 0.2133(4) 0.4290(3) 0.5474(3) 0.0258(11) Uani d . 1 . .
H H13H 0.1644 0.4574 0.5180 0.031 Uiso calc R 1 . .
C C143 0.1355(4) 0.1473(3) 0.3458(3) 0.0254(11) Uani d . 1 . .
H H14E 0.1480 0.1689 0.2926 0.030 Uiso calc R 1 . .
C C14 0.2943(6) 0.0485(3) 0.6085(4) 0.0474(18) Uani d . 1 . .
H H14F 0.2489 0.0143 0.5817 0.071 Uiso calc R 1 . .
H H14G 0.2826 0.0518 0.6705 0.071 Uiso calc R 1 . .
H H14H 0.3657 0.0359 0.6013 0.071 Uiso calc R 1 . .
P P2 0.68252(8) 0.17932(6) 0.63323(7) 0.0135(2) Uani d . 1 . .
Cl Cl21 0.66403(11) 0.10956(7) 0.28388(8) 0.0311(3) Uani d . 1 . .
Cl Cl22 0.48977(10) 0.08272(7) 0.39052(8) 0.0278(3) Uani d . 1 . .
Cl Cl23 0.54923(11) 0.22269(6) 0.35201(8) 0.0294(3) Uani d . 1 . .
O O21 0.6002(2) 0.20639(17) 0.68822(19) 0.0179(7) Uani d . 1 . .
N N22 0.7759(3) 0.23606(19) 0.6228(2) 0.0149(8) Uani d . 1 . .
N N23 0.7424(3) 0.1085(2) 0.6634(2) 0.0163(8) Uani d . 1 . .
N N21 0.6213(3) 0.1617(2) 0.5331(2) 0.0160(8) Uani d . 1 . .
H H21B 0.5546 0.1665 0.5281 0.019 Uiso calc R 1 . .
O O22 0.7598(2) 0.12398(19) 0.4579(2) 0.0246(8) Uani d . 1 . .
C C241 0.8228(3) 0.1087(2) 0.7325(3) 0.0174(9) Uani d . 1 . .
C C22 0.5976(4) 0.1391(2) 0.3743(3) 0.0218(10) Uani d . 1 . .
C C21 0.6696(3) 0.1405(2) 0.4607(3) 0.0157(9) Uani d . 1 . .
C C246 0.9151(3) 0.0725(2) 0.7220(3) 0.0197(10) Uani d . 1 . .
H H24A 0.9224 0.0466 0.6710 0.024 Uiso calc R 1 . .
C C23 0.8826(3) 0.2165(2) 0.6004(3) 0.0186(9) Uani d . 1 . .
H H23A 0.9252 0.2569 0.5981 0.028 Uiso calc R 1 . .
H H23B 0.8797 0.1941 0.5438 0.028 Uiso calc R 1 . .
H H23C 0.9121 0.1859 0.6449 0.028 Uiso calc R 1 . .
C C231 0.7582(3) 0.3072(2) 0.6305(3) 0.0158(9) Uani d . 1 . .
C C232 0.6668(4) 0.3381(3) 0.5922(3) 0.0202(10) Uani d . 1 . .
H H23D 0.6148 0.3111 0.5645 0.024 Uiso calc R 1 . .
C C243 0.8935(4) 0.1479(3) 0.8756(3) 0.0286(12) Uani d . 1 . .
H H24B 0.8859 0.1729 0.9272 0.034 Uiso calc R 1 . .
C C242 0.8124(4) 0.1458(2) 0.8104(3) 0.0186(9) Uani d . 1 . .
H H24C 0.7507 0.1694 0.8188 0.022 Uiso calc R 1 . .
C C236 0.8343(4) 0.3489(2) 0.6720(3) 0.0200(10) Uani d . 1 . .
H H23E 0.8945 0.3293 0.6984 0.024 Uiso calc R 1 . .
C C235 0.8212(4) 0.4195(3) 0.6744(3) 0.0292(12) Uani d . 1 . .
H H23F 0.8730 0.4466 0.7023 0.035 Uiso calc R 1 . .
C C234 0.7323(4) 0.4501(3) 0.6359(3) 0.0282(12) Uani d . 1 . .
H H23G 0.7247 0.4975 0.6369 0.034 Uiso calc R 1 . .
C C233 0.6546(4) 0.4089(3) 0.5958(3) 0.0256(11) Uani d . 1 . .
H H23H 0.5938 0.4289 0.5712 0.031 Uiso calc R 1 . .
C C245 0.9958(4) 0.0747(3) 0.7867(4) 0.0292(12) Uani d . 1 . .
H H24D 1.0572 0.0508 0.7787 0.035 Uiso calc R 1 . .
C C244 0.9856(4) 0.1127(3) 0.8639(3) 0.0283(12) Uani d . 1 . .
H H24E 1.0401 0.1143 0.9071 0.034 Uiso calc R 1 . .
C C24 0.7110(5) 0.0406(3) 0.6298(4) 0.0377(15) Uani d . 1 . .
H H24F 0.7568 0.0065 0.6562 0.057 Uiso calc R 1 . .
H H24G 0.7150 0.0396 0.5665 0.057 Uiso calc R 1 . .
H H24H 0.6405 0.0313 0.6445 0.057 Uiso calc R 1 . .

loop_
_atom_site_aniso_label
_atom_site_aniso_U_11
_atom_site_aniso_U_22
_atom_site_aniso_U_33
_atom_site_aniso_U_12
_atom_site_aniso_U_13
_atom_site_aniso_U_23
P1 0.0101(5) 0.0170(6) 0.0141(5) 0.0013(4) 0.0009(4) -0.0008(4)
Cl11 0.0343(6) 0.0281(6) 0.0160(6) -0.0131(5) 0.0028(5) -0.0025(5)
Cl12 0.0538(9) 0.0416(8) 0.0167(6) -0.0202(7) 0.0116(6) 0.0007(6)
Cl13 0.0501(8) 0.0352(7) 0.0235(6) 0.0177(7) -0.0046(6) 0.0018(6)
O11 0.0131(14) 0.0230(17) 0.0154(15) 0.0037(13) 0.0022(12) 0.0021(13)
N12 0.0096(17) 0.0166(19) 0.024(2) -0.0009(15) 0.0042(15) -0.0009(16)
N13 0.0184(19) 0.018(2) 0.0180(19) 0.0055(16) 0.0004(15) -0.0008(16)
N11 0.0138(18) 0.027(2) 0.0139(18) -0.0017(16) 0.0012(15) 0.0016(16)
C131 0.022(2) 0.013(2) 0.012(2) -0.0011(18) 0.0037(17) -0.0048(17)
C12 0.028(2) 0.020(2) 0.011(2) -0.006(2) 0.0058(18) -0.0021(18)
C141 0.017(2) 0.021(2) 0.015(2) 0.0052(18) -0.0025(17) -0.0057(18)
C142 0.022(2) 0.020(2) 0.020(2) 0.0019(19) -0.0003(19) -0.0003(19)
C132 0.016(2) 0.019(2) 0.020(2) 0.0038(18) -0.0027(18) -0.0049(19)
O12 0.0237(18) 0.045(2) 0.0250(19) -0.0120(17) 0.0089(15) 0.0000(17)
C11 0.018(2) 0.023(2) 0.018(2) -0.0042(19) 0.0045(18) -0.0016(19)
C146 0.022(2) 0.020(2) 0.023(2) -0.0019(19) 0.0037(19) -0.001(2)
C13 0.011(2) 0.020(2) 0.028(2) 0.0007(18) 0.0060(18) -0.004(2)
C133 0.022(2) 0.023(3) 0.028(3) -0.003(2) -0.003(2) -0.004(2)
C145 0.025(3) 0.016(2) 0.035(3) -0.001(2) -0.006(2) -0.005(2)
C144 0.029(3) 0.026(3) 0.029(3) 0.009(2) -0.010(2) -0.010(2)
C136 0.020(2) 0.030(3) 0.023(3) 0.002(2) -0.004(2) 0.000(2)
C134 0.035(3) 0.023(3) 0.026(3) -0.004(2) 0.002(2) 0.001(2)
C135 0.029(3) 0.018(2) 0.030(3) 0.005(2) -0.004(2) 0.004(2)
C143 0.029(3) 0.031(3) 0.016(2) 0.007(2) 0.001(2) 0.001(2)
C14 0.070(4) 0.018(3) 0.050(4) 0.008(3) -0.036(3) -0.003(3)
P2 0.0119(5) 0.0167(6) 0.0121(5) -0.0011(4) 0.0019(4) -0.0004(4)
Cl21 0.0445(8) 0.0346(7) 0.0148(6) 0.0109(6) 0.0077(5) -0.0020(5)
Cl22 0.0254(6) 0.0321(6) 0.0255(6) -0.0047(5) -0.0026(5) -0.0060(6)
Cl23 0.0440(8) 0.0250(6) 0.0190(6) 0.0131(6) -0.0002(5) 0.0036(5)
O21 0.0132(15) 0.0270(18) 0.0137(15) -0.0029(13) 0.0026(12) -0.0028(13)
N22 0.0092(16) 0.0137(18) 0.022(2) 0.0001(14) 0.0035(14) 0.0001(15)
N23 0.0163(18) 0.0181(19) 0.0143(18) 0.0005(15) -0.0014(15) -0.0018(15)
N21 0.0102(17) 0.027(2) 0.0108(18) -0.0024(15) 0.0007(14) -0.0025(15)
O22 0.0184(17) 0.040(2) 0.0163(16) 0.0067(15) 0.0070(13) -0.0031(15)
C241 0.018(2) 0.012(2) 0.022(2) -0.0018(18) 0.0010(18) 0.0049(18)
C22 0.024(2) 0.021(2) 0.019(2) 0.002(2) 0.0006(19) -0.0039(19)
C21 0.015(2) 0.019(2) 0.013(2) -0.0021(18) 0.0012(17) 0.0024(17)
C246 0.021(2) 0.016(2) 0.022(2) 0.0041(19) -0.0019(19) -0.0015(19)
C23 0.012(2) 0.019(2) 0.025(2) -0.0022(18) 0.0021(18) 0.0058(19)
C231 0.016(2) 0.020(2) 0.013(2) 0.0018(18) 0.0052(17) 0.0018(17)
C232 0.016(2) 0.027(3) 0.018(2) 0.0048(19) 0.0019(18) 0.0055(19)
C243 0.034(3) 0.030(3) 0.020(3) -0.007(2) -0.008(2) 0.000(2)
C242 0.021(2) 0.017(2) 0.018(2) 0.0008(19) 0.0017(18) 0.0022(18)
C236 0.026(2) 0.021(2) 0.013(2) -0.002(2) -0.0007(18) 0.0002(18)
C235 0.045(3) 0.019(3) 0.023(3) -0.009(2) 0.002(2) -0.007(2)
C234 0.050(3) 0.015(2) 0.020(2) 0.004(2) 0.008(2) 0.003(2)
C233 0.035(3) 0.024(3) 0.018(2) 0.010(2) 0.006(2) 0.004(2)
C245 0.025(3) 0.027(3) 0.035(3) 0.008(2) -0.002(2) 0.009(2)
C244 0.030(3) 0.028(3) 0.026(3) -0.004(2) -0.011(2) 0.003(2)
C24 0.058(4) 0.019(3) 0.033(3) -0.006(3) -0.023(3) 0.000(2)

loop_
_atom_type_symbol
_atom_type_description
_atom_type_scat_dispersion_real
_atom_type_scat_dispersion_imag
_atom_type_scat_source
C C 0.0033 0.0016 'International Tables Vol C Tables 4.2.6.8 and 6.1.1.4'
H H 0.0000 0.0000 'International Tables Vol C Tables 4.2.6.8 and 6.1.1.4'
N N 0.0061 0.0033 'International Tables Vol C Tables 4.2.6.8 and 6.1.1.4'
O O 0.0106 0.0060 'International Tables Vol C Tables 4.2.6.8 and 6.1.1.4'
P P 0.1023 0.0942 'International Tables Vol C Tables 4.2.6.8 and 6.1.1.4'
Cl Cl 0.1484 0.1585 'International Tables Vol C Tables 4.2.6.8 and 6.1.1.4'

loop_
_geom_angle_atom_site_label_1
_geom_angle_atom_site_label_2
_geom_angle_atom_site_label_3
_geom_angle_site_symmetry_1
_geom_angle_site_symmetry_3
_geom_angle
_geom_angle_publ_flag
O11 P1 N13 . . 118.48(19) ?
O11 P1 N12 . . 111.25(19) ?
N13 P1 N12 . . 105.49(19) ?
O11 P1 N11 . . 105.88(18) ?
N13 P1 N11 . . 104.5(2) ?
N12 P1 N11 . . 111.0(2) ?
C131 N12 C13 . . 115.6(4) ?
C131 N12 P1 . . 121.8(3) ?
C13 N12 P1 . . 122.5(3) ?
C141 N13 C14 . . 116.3(4) ?
C141 N13 P1 . . 120.0(3) ?
C14 N13 P1 . . 123.6(3) ?
C11 N11 P1 . . 125.3(3) ?
C11 N11 H11B . . 117.3 ?
P1 N11 H11B . . 117.3 ?
C136 C131 C132 . . 118.8(4) ?
C136 C131 N12 . . 120.3(4) ?
C132 C131 N12 . . 120.8(4) ?
C11 C12 Cl11 . . 109.5(3) ?
C11 C12 Cl12 . . 110.2(3) ?
Cl11 C12 Cl12 . . 109.5(2) ?
C11 C12 Cl13 . . 109.0(3) ?
Cl11 C12 Cl13 . . 109.9(3) ?
Cl12 C12 Cl13 . . 108.7(3) ?
C142 C141 C146 . . 119.8(4) ?
C142 C141 N13 . . 120.9(4) ?
C146 C141 N13 . . 119.2(4) ?
C143 C142 C141 . . 119.2(5) ?
C143 C142 H14A . . 120.4 ?
C141 C142 H14A . . 120.4 ?
C133 C132 C131 . . 119.5(4) ?
C133 C132 H13A . . 120.3 ?
C131 C132 H13A . . 120.3 ?
O12 C11 N11 . . 126.2(4) ?
O12 C11 C12 . . 120.4(4) ?
N11 C11 C12 . . 113.4(4) ?
C145 C146 C141 . . 121.0(5) ?
C145 C146 H14B . . 119.5 ?
C141 C146 H14B . . 119.5 ?
N12 C13 H13B . . 109.5 ?
N12 C13 H13C . . 109.5 ?
H13B C13 H13C . . 109.5 ?
N12 C13 H13D . . 109.5 ?
H13B C13 H13D . . 109.5 ?
H13C C13 H13D . . 109.5 ?
C132 C133 C134 . . 120.9(5) ?
C132 C133 H13E . . 119.5 ?
C134 C133 H13E . . 119.5 ?
C146 C145 C144 . . 118.8(5) ?
C146 C145 H14C . . 120.6 ?
C144 C145 H14C . . 120.6 ?
C143 C144 C145 . . 119.6(5) ?
C143 C144 H14D . . 120.2 ?
C145 C144 H14D . . 120.2 ?
C135 C136 C131 . . 121.1(5) ?
C135 C136 H13F . . 119.5 ?
C131 C136 H13F . . 119.5 ?
C135 C134 C133 . . 119.2(5) ?
C135 C134 H13G . . 120.4 ?
C133 C134 H13G . . 120.4 ?
C136 C135 C134 . . 120.5(5) ?
C136 C135 H13H . . 119.8 ?
C134 C135 H13H . . 119.8 ?
C144 C143 C142 . . 121.6(5) ?
C144 C143 H14E . . 119.2 ?
C142 C143 H14E . . 119.2 ?
N13 C14 H14F . . 109.5 ?
N13 C14 H14G . . 109.5 ?
H14F C14 H14G . . 109.5 ?
N13 C14 H14H . . 109.5 ?
H14F C14 H14H . . 109.5 ?
H14G C14 H14H . . 109.5 ?
O21 P2 N23 . . 119.01(19) ?
O21 P2 N22 . . 111.15(19) ?
N23 P2 N22 . . 105.29(19) ?
O21 P2 N21 . . 105.39(18) ?
N23 P2 N21 . . 105.18(19) ?
N22 P2 N21 . . 110.60(19) ?
C231 N22 C23 . . 115.3(3) ?
C231 N22 P2 . . 122.2(3) ?
C23 N22 P2 . . 122.5(3) ?
C241 N23 C24 . . 115.4(4) ?
C241 N23 P2 . . 120.7(3) ?
C24 N23 P2 . . 123.5(3) ?
C21 N21 P2 . . 124.9(3) ?
C21 N21 H21B . . 117.5 ?
P2 N21 H21B . . 117.5 ?
C242 C241 C246 . . 118.9(4) ?
C242 C241 N23 . . 121.3(4) ?
C246 C241 N23 . . 119.8(4) ?
C21 C22 Cl21 . . 111.7(3) ?
C21 C22 Cl23 . . 109.1(3) ?
Cl21 C22 Cl23 . . 109.6(3) ?
C21 C22 Cl22 . . 108.7(3) ?
Cl21 C22 Cl22 . . 108.6(3) ?
Cl23 C22 Cl22 . . 109.0(3) ?
O22 C21 N21 . . 126.7(4) ?
O22 C21 C22 . . 119.3(4) ?
N21 C21 C22 . . 114.0(4) ?
C245 C246 C241 . . 120.5(5) ?
C245 C246 H24A . . 119.8 ?
C241 C246 H24A . . 119.8 ?
N22 C23 H23A . . 109.5 ?
N22 C23 H23B . . 109.5 ?
H23A C23 H23B . . 109.5 ?
N22 C23 H23C . . 109.5 ?
H23A C23 H23C . . 109.5 ?
H23B C23 H23C . . 109.5 ?
C236 C231 N22 . . 120.0(4) ?
C236 C231 C232 . . 118.6(4) ?
N22 C231 C232 . . 121.2(4) ?
C233 C232 C231 . . 120.0(5) ?
C233 C232 H23D . . 120.0 ?
C231 C232 H23D . . 120.0 ?
C244 C243 C242 . . 120.1(5) ?
C244 C243 H24B . . 119.9 ?
C242 C243 H24B . . 119.9 ?
C243 C242 C241 . . 120.5(5) ?
C243 C242 H24C . . 119.7 ?
C241 C242 H24C . . 119.7 ?
C235 C236 C231 . . 120.6(5) ?
C235 C236 H23E . . 119.7 ?
C231 C236 H23E . . 119.7 ?
C234 C235 C236 . . 121.0(5) ?
C234 C235 H23F . . 119.5 ?
C236 C235 H23F . . 119.5 ?
C235 C234 C233 . . 118.9(5) ?
C235 C234 H23G . . 120.5 ?
C233 C234 H23G . . 120.5 ?
C232 C233 C234 . . 120.8(5) ?
C232 C233 H23H . . 119.6 ?
C234 C233 H23H . . 119.6 ?
C246 C245 C244 . . 120.4(5) ?
C246 C245 H24D . . 119.8 ?
C244 C245 H24D . . 119.8 ?
C243 C244 C245 . . 119.5(5) ?
C243 C244 H24E . . 120.2 ?
C245 C244 H24E . . 120.2 ?
N23 C24 H24F . . 109.5 ?
N23 C24 H24G . . 109.5 ?
H24F C24 H24G . . 109.5 ?
N23 C24 H24H . . 109.5 ?
H24F C24 H24H . . 109.5 ?
H24G C24 H24H . . 109.5 ?

loop_
_geom_bond_atom_site_label_1
_geom_bond_atom_site_label_2
_geom_bond_site_symmetry_2
_geom_bond_distance
_geom_bond_publ_flag
P1 O11 . 1.483(3) ?
P1 N13 . 1.639(4) ?
P1 N12 . 1.649(4) ?
P1 N11 . 1.684(4) ?
Cl11 C12 . 1.763(5) n
Cl12 C12 . 1.763(5) n
Cl13 C12 . 1.780(5) n
N12 C131 . 1.421(6) n
N12 C13 . 1.482(5) n
N13 C141 . 1.444(6) n
N13 C14 . 1.469(6) n
N11 C11 . 1.359(6) ?
N11 H11B . 0.8600 n
C131 C136 . 1.388(6) n
C131 C132 . 1.419(6) n
C12 C11 . 1.570(7) n
C141 C142 . 1.388(6) n
C141 C146 . 1.388(6) n
C142 C143 . 1.385(7) n
C142 H14A . 0.9300 n
C132 C133 . 1.379(7) n
C132 H13A . 0.9300 n
O12 C11 . 1.203(6) ?
C146 C145 . 1.386(7) n
C146 H14B . 0.9300 n
C13 H13B . 0.9600 n
C13 H13C . 0.9600 n
C13 H13D . 0.9600 n
C133 C134 . 1.399(7) n
C133 H13E . 0.9300 n
C145 C144 . 1.412(8) n
C145 H14C . 0.9300 n
C144 C143 . 1.371(7) n
C144 H14D . 0.9300 n
C136 C135 . 1.376(7) n
C136 H13F . 0.9300 n
C134 C135 . 1.386(7) n
C134 H13G . 0.9300 n
C135 H13H . 0.9300 n
C143 H14E . 0.9300 n
C14 H14F . 0.9600 n
C14 H14G . 0.9600 n
C14 H14H . 0.9600 n
P2 O21 . 1.478(3) ?
P2 N23 . 1.634(4) ?
P2 N22 . 1.645(4) ?
P2 N21 . 1.698(4) ?
Cl21 C22 . 1.749(5) n
Cl22 C22 . 1.795(5) n
Cl23 C22 . 1.771(5) n
N22 C231 . 1.413(6) n
N22 C23 . 1.478(5) n
N23 C241 . 1.424(6) n
N23 C24 . 1.466(6) n
N21 C21 . 1.353(5) ?
N21 H21B . 0.8600 n
O22 C21 . 1.203(5) ?
C241 C242 . 1.396(6) n
C241 C246 . 1.396(6) n
C22 C21 . 1.555(6) n
C246 C245 . 1.382(7) n
C246 H24A . 0.9300 n
C23 H23A . 0.9600 n
C23 H23B . 0.9600 n
C23 H23C . 0.9600 n
C231 C236 . 1.391(6) n
C231 C232 . 1.412(6) n
C232 C233 . 1.393(7) n
C232 H23D . 0.9300 n
C243 C244 . 1.387(8) n
C243 C242 . 1.391(6) n
C243 H24B . 0.9300 n
C242 H24C . 0.9300 n
C236 C235 . 1.389(7) n
C236 H23E . 0.9300 n
C235 C234 . 1.385(8) n
C235 H23F . 0.9300 n
C234 C233 . 1.392(7) n
C234 H23G . 0.9300 n
C233 H23H . 0.9300 n
C245 C244 . 1.395(7) n
C245 H24D . 0.9300 n
C244 H24E . 0.9300 n
C24 H24F . 0.9600 n
C24 H24G . 0.9600 n
C24 H24H . 0.9600 n

loop_
_geom_hbond_atom_site_label_D
_geom_hbond_atom_site_label_H
_geom_hbond_atom_site_label_A
_geom_hbond_site_symmetry_A
_geom_hbond_distance_DH
_geom_hbond_distance_HA
_geom_hbond_distance_DA
_geom_hbond_angle_DHA
N11 H11B O21 . 0.86 1.91 2.741(5) 161.0
N21 H21B O11 . 0.86 1.93 2.752(5) 158.9

loop_
_geom_torsion_atom_site_label_1
_geom_torsion_atom_site_label_2
_geom_torsion_atom_site_label_3
_geom_torsion_atom_site_label_4
_geom_torsion_site_symmetry_1
_geom_torsion_site_symmetry_2
_geom_torsion_site_symmetry_3
_geom_torsion_site_symmetry_4
_geom_torsion
_geom_torsion_publ_flag
O11 P1 N12 C131 . . . . -28.0(4) ?
N13 P1 N12 C131 . . . . -157.7(3) ?
N11 P1 N12 C131 . . . . 89.6(4) ?
O11 P1 N12 C13 . . . . 155.0(3) ?
N13 P1 N12 C13 . . . . 25.3(4) ?
N11 P1 N12 C13 . . . . -87.4(4) ?
O11 P1 N13 C141 . . . . -76.1(4) ?
N12 P1 N13 C141 . . . . 49.2(4) ?
N11 P1 N13 C141 . . . . 166.4(3) ?
O11 P1 N13 C14 . . . . 100.7(5) ?
N12 P1 N13 C14 . . . . -134.0(5) ?
N11 P1 N13 C14 . . . . -16.8(5) ?
O11 P1 N11 C11 . . . . 175.3(4) ?
N13 P1 N11 C11 . . . . -58.8(4) ?
N12 P1 N11 C11 . . . . 54.4(4) ?
C13 N12 C131 C136 . . . . -39.0(6) ?
P1 N12 C131 C136 . . . . 143.8(4) ?
C13 N12 C131 C132 . . . . 137.3(4) ?
P1 N12 C131 C132 . . . . -39.9(6) ?
C14 N13 C141 C142 . . . . -131.8(5) ?
P1 N13 C141 C142 . . . . 45.3(5) ?
C14 N13 C141 C146 . . . . 49.2(6) ?
P1 N13 C141 C146 . . . . -133.7(4) ?
C146 C141 C142 C143 . . . . 0.2(7) ?
N13 C141 C142 C143 . . . . -178.8(4) ?
C136 C131 C132 C133 . . . . 0.6(7) ?
N12 C131 C132 C133 . . . . -175.7(4) ?
P1 N11 C11 O12 . . . . 3.4(8) ?
P1 N11 C11 C12 . . . . -175.9(3) ?
Cl11 C12 C11 O12 . . . . -120.4(5) ?
Cl12 C12 C11 O12 . . . . 0.1(6) ?
Cl13 C12 C11 O12 . . . . 119.3(5) ?
Cl11 C12 C11 N11 . . . . 59.0(5) ?
Cl12 C12 C11 N11 . . . . 179.5(3) ?
Cl13 C12 C11 N11 . . . . -61.3(5) ?
C142 C141 C146 C145 . . . . -0.6(7) ?
N13 C141 C146 C145 . . . . 178.5(4) ?
C131 C132 C133 C134 . . . . 0.2(7) ?
C141 C146 C145 C144 . . . . 0.9(7) ?
C146 C145 C144 C143 . . . . -1.0(7) ?
C132 C131 C136 C135 . . . . 0.0(7) ?
N12 C131 C136 C135 . . . . 176.3(4) ?
C132 C133 C134 C135 . . . . -1.6(8) ?
C131 C136 C135 C134 . . . . -1.4(8) ?
C133 C134 C135 C136 . . . . 2.2(8) ?
C145 C144 C143 C142 . . . . 0.7(8) ?
C141 C142 C143 C144 . . . . -0.3(7) ?
O21 P2 N22 C231 . . . . -25.4(4) ?
N23 P2 N22 C231 . . . . -155.6(3) ?
N21 P2 N22 C231 . . . . 91.3(4) ?
O21 P2 N22 C23 . . . . 157.6(3) ?
N23 P2 N22 C23 . . . . 27.4(4) ?
N21 P2 N22 C23 . . . . -85.7(4) ?
O21 P2 N23 C241 . . . . -78.4(4) ?
N22 P2 N23 C241 . . . . 47.0(4) ?
N21 P2 N23 C241 . . . . 163.9(3) ?
O21 P2 N23 C24 . . . . 94.6(4) ?
N22 P2 N23 C24 . . . . -140.0(4) ?
N21 P2 N23 C24 . . . . -23.1(5) ?
O21 P2 N21 C21 . . . . 174.9(4) ?
N23 P2 N21 C21 . . . . -58.6(4) ?
N22 P2 N21 C21 . . . . 54.6(4) ?
C24 N23 C241 C242 . . . . -130.4(5) ?
P2 N23 C241 C242 . . . . 43.1(6) ?
C24 N23 C241 C246 . . . . 51.1(6) ?
P2 N23 C241 C246 . . . . -135.4(4) ?
P2 N21 C21 O22 . . . . 8.5(7) ?
P2 N21 C21 C22 . . . . -170.9(3) ?
Cl21 C22 C21 O22 . . . . 1.8(6) ?
Cl23 C22 C21 O22 . . . . -119.6(4) ?
Cl22 C22 C21 O22 . . . . 121.6(4) ?
Cl21 C22 C21 N21 . . . . -178.7(3) ?
Cl23 C22 C21 N21 . . . . 59.9(5) ?
Cl22 C22 C21 N21 . . . . -58.9(5) ?
C242 C241 C246 C245 . . . . -1.5(7) ?
N23 C241 C246 C245 . . . . 177.0(4) ?
C23 N22 C231 C236 . . . . -40.6(6) ?
P2 N22 C231 C236 . . . . 142.1(4) ?
C23 N22 C231 C232 . . . . 135.6(4) ?
P2 N22 C231 C232 . . . . -41.6(6) ?
C236 C231 C232 C233 . . . . 0.5(7) ?
N22 C231 C232 C233 . . . . -175.8(4) ?
C244 C243 C242 C241 . . . . -0.2(7) ?
C246 C241 C242 C243 . . . . 1.3(7) ?
N23 C241 C242 C243 . . . . -177.2(4) ?
N22 C231 C236 C235 . . . . 175.3(4) ?
C232 C231 C236 C235 . . . . -1.0(7) ?
C231 C236 C235 C234 . . . . 0.2(8) ?
C236 C235 C234 C233 . . . . 1.2(8) ?
C231 C232 C233 C234 . . . . 0.9(7) ?
C235 C234 C233 C232 . . . . -1.7(7) ?
C241 C246 C245 C244 . . . . 0.7(8) ?
C242 C243 C244 C245 . . . . -0.6(8) ?
C246 C245 C244 C243 . . . . 0.4(8) ?
